data_4075993
loop_
_publ_author_name
'Evans, William J.'
'Perotti, Jeremy M.'
'Kozimor, Stosh A.'
'Champagne, Timothy M.'
'Davis, Benjamin L.'
'Nyce, Gregory W.'
'Fujimoto, Cy H.'
'Clark, Robert D.'
'Johnston, Matthew A.'
'Ziller, Joseph W.'

_publ_section_title
;
 Synthesis and Comparative \h1-Alkyl and Sterically Induced Reduction
 Reactivity of (C5Me5)3Ln Complexes of La, Ce, Pr, Nd, and Sm
;
_journal_issue 16
_journal_name_full Organometallics
_journal_page_first 3916
_journal_paper_doi 10.1021/om050402l
_journal_volume 24
_journal_year 2005
_chemical_formula_sum 'C62 H92 La2 O2 Se2'
_chemical_formula_weight 1305.10
_chemical_name_systematic
; 
 ? 
;
_space_group_IT_number 2
_symmetry_cell_setting triclinic
_symmetry_space_group_name_Hall '-P 1'
_symmetry_space_group_name_H-M 'P -1'
_atom_sites_solution_hydrogens geom
_atom_sites_solution_primary direct
_atom_sites_solution_secondary difmap
_audit_creation_method SHELXTL
_cell_angle_alpha 80.9350(10)
_cell_angle_beta 83.4830(10)
_cell_angle_gamma 83.9480(10)
_cell_formula_units_Z 1
_cell_length_a 10.4164(6)
_cell_length_b 10.8623(6)
_cell_length_c 13.2748(8)
_cell_measurement_temperature 158(2)
_cell_volume 1467.77(15)
_computing_cell_refinement 'Bruker SMART/SAINT'
_computing_data_collection 'Bruker SMART'
_computing_data_reduction 'Bruker SHELXTL'
_computing_molecular_graphics 'Bruker SHELXTL'
_computing_publication_material 'Bruker SHELXTL'
_computing_structure_refinement 'Bruker SHELXTL'
_computing_structure_solution 'Bruker SHELXTL'
_diffrn_ambient_temperature 158(2)
_diffrn_measured_fraction_theta_full 0.951
_diffrn_measured_fraction_theta_max 0.951
_diffrn_measurement_device_type 'CCD area detector'
_diffrn_measurement_method 'omega scans'
_diffrn_radiation_monochromator graphite
_diffrn_radiation_source 'normal-focus sealed tube'
_diffrn_radiation_type MoK\a
_diffrn_radiation_wavelength 0.71073
_diffrn_reflns_av_R_equivalents 0.0445
_diffrn_reflns_av_sigmaI/netI 0.0510
_diffrn_reflns_limit_h_max 13
_diffrn_reflns_limit_h_min -13
_diffrn_reflns_limit_k_max 14
_diffrn_reflns_limit_k_min -14
_diffrn_reflns_limit_l_max 17
_diffrn_reflns_limit_l_min -17
_diffrn_reflns_number 15867
_diffrn_reflns_theta_full 28.30
_diffrn_reflns_theta_max 28.30
_diffrn_reflns_theta_min 1.56
_diffrn_standards_decay_% '< 1.0'
_diffrn_standards_interval_count 'initial 50 frames recollected'
_diffrn_standards_number '50 frames'
_exptl_absorpt_coefficient_mu 2.715
_exptl_absorpt_correction_T_max 0.8121
_exptl_absorpt_correction_T_min 0.5618
_exptl_absorpt_correction_type multi-scan
_exptl_absorpt_process_details 'Bruker SADABS'
_exptl_crystal_colour orange
_exptl_crystal_density_diffrn 1.477
_exptl_crystal_density_meas ?
_exptl_crystal_density_method 'not measured'
_exptl_crystal_description plate
_exptl_crystal_F_000 662
_exptl_crystal_size_max 0.24
_exptl_crystal_size_mid 0.24
_exptl_crystal_size_min 0.08
_refine_diff_density_max 1.226
_refine_diff_density_min -0.618
_refine_diff_density_rms 0.120
_refine_ls_extinction_method none
_refine_ls_goodness_of_fit_ref 1.063
_refine_ls_hydrogen_treatment constr
_refine_ls_matrix_type full
_refine_ls_number_parameters 307
_refine_ls_number_reflns 6930
_refine_ls_number_restraints 0
_refine_ls_restrained_S_all 1.063
_refine_ls_R_factor_all 0.0411
_refine_ls_R_factor_gt 0.0348
_refine_ls_shift/su_max 0.001
_refine_ls_shift/su_mean 0.000
_refine_ls_structure_factor_coef Fsqd
_refine_ls_weighting_details 'calc w=1/[\s^2^(Fo^2^)+(0.0364P)^2^+1.9622P] where P=(Fo^2^+2Fc^2^)/3'
_refine_ls_weighting_scheme calc
_refine_ls_wR_factor_gt 0.0863
_refine_ls_wR_factor_ref 0.0910
_reflns_number_gt 6178
_reflns_number_total 6930
_reflns_threshold_expression >2sigma(I)
_cod_data_source_file om050402lsi20050518_041127.cif
_cod_data_source_block bld15_(260800)
_cod_depositor_comments
;
The following automatic conversions were performed:

'_symmetry_cell_setting' value 'Triclinic' changed to 'triclinic'
according to /home/saulius/struct/CIF-dictionaries/cif_core.dic
dictionary named 'cif_core.dic' version 2.4.1 from 2010-06-29.

Automatic conversion script
Id: cif_fix_values 1715 2011-07-08 13:25:40Z adriana 

The following automatic conversions were performed:

'_exptl_crystal_density_meas' value 'none' was changed to '?' - the
value is perceived as not measured.

Automatic conversion script
Id: cif_fix_values 3008 2015-01-20 13:52:24Z robertas 
;
_cod_original_sg_symbol_H-M P-1
_cod_database_code 4075993

loop_
_symmetry_equiv_pos_as_xyz
'x, y, z'
'-x, -y, -z'

loop_
_atom_site_label
_atom_site_type_symbol
_atom_site_fract_x
_atom_site_fract_y
_atom_site_fract_z
_atom_site_U_iso_or_equiv
_atom_site_adp_type
_atom_site_occupancy
_atom_site_symmetry_multiplicity
_atom_site_calc_flag
_atom_site_refinement_flags
La1 La 0.113798(16) 0.144602(15) 0.315933(13) 0.01752(7) Uani 1 1 d .
Se1 Se 0.07057(3) 0.04004(3) 0.54833(3) 0.02903(9) Uani 1 1 d .
O1 O 0.2757(2) 0.2628(2) 0.39194(19) 0.0265(5) Uani 1 1 d .
C1 C 0.3546(3) -0.0009(3) 0.2821(3) 0.0241(7) Uani 1 1 d .
C2 C 0.2578(3) -0.0852(3) 0.2943(3) 0.0255(7) Uani 1 1 d .
C3 C 0.1863(3) -0.0582(3) 0.2076(3) 0.0258(7) Uani 1 1 d .
C4 C 0.2416(3) 0.0400(3) 0.1404(3) 0.0252(7) Uani 1 1 d .
C5 C 0.3456(3) 0.0771(3) 0.1866(3) 0.0252(7) Uani 1 1 d .
C6 C 0.4564(4) -0.0039(4) 0.3551(3) 0.0332(8) Uani 1 1 d .
H6A H 0.5333 -0.0573 0.3339 0.050 Uiso 1 1 calc R
H6B H 0.4217 -0.0374 0.4246 0.050 Uiso 1 1 calc R
H6C H 0.4803 0.0812 0.3543 0.050 Uiso 1 1 calc R
C7 C 0.2454(4) -0.1945(3) 0.3788(3) 0.0329(8) Uani 1 1 d .
H7A H 0.3015 -0.2669 0.3592 0.049 Uiso 1 1 calc R
H7B H 0.1551 -0.2153 0.3904 0.049 Uiso 1 1 calc R
H7C H 0.2716 -0.1726 0.4419 0.049 Uiso 1 1 calc R
C8 C 0.0801(4) -0.1313(4) 0.1869(3) 0.0363(9) Uani 1 1 d .
H8A H 0.1176 -0.1990 0.1488 0.054 Uiso 1 1 calc R
H8B H 0.0186 -0.0757 0.1462 0.054 Uiso 1 1 calc R
H8C H 0.0347 -0.1668 0.2520 0.054 Uiso 1 1 calc R
C9 C 0.2176(4) 0.0772(4) 0.0293(3) 0.0368(9) Uani 1 1 d .
H9A H 0.2762 0.0246 -0.0128 0.055 Uiso 1 1 calc R
H9B H 0.2335 0.1652 0.0075 0.055 Uiso 1 1 calc R
H9C H 0.1275 0.0659 0.0210 0.055 Uiso 1 1 calc R
C10 C 0.4453(4) 0.1610(4) 0.1289(3) 0.0347(8) Uani 1 1 d .
H10A H 0.5131 0.1108 0.0922 0.052 Uiso 1 1 calc R
H10B H 0.4841 0.2016 0.1775 0.052 Uiso 1 1 calc R
H10C H 0.4030 0.2250 0.0798 0.052 Uiso 1 1 calc R
C11 C 0.0306(3) 0.4054(3) 0.2616(3) 0.0271(7) Uani 1 1 d .
C12 C -0.0747(3) 0.3556(3) 0.3258(3) 0.0266(7) Uani 1 1 d .
C13 C -0.1303(3) 0.2753(3) 0.2738(3) 0.0284(7) Uani 1 1 d .
C14 C -0.0582(4) 0.2745(3) 0.1759(3) 0.0313(8) Uani 1 1 d .
C15 C 0.0412(3) 0.3559(3) 0.1686(3) 0.0296(8) Uani 1 1 d .
C16 C 0.1002(4) 0.5113(4) 0.2845(4) 0.0473(11) Uani 1 1 d .
H16A H 0.0546 0.5914 0.2581 0.071 Uiso 1 1 calc R
H16B H 0.1893 0.5059 0.2515 0.071 Uiso 1 1 calc R
H16C H 0.1019 0.5053 0.3588 0.071 Uiso 1 1 calc R
C17 C -0.1259(5) 0.3990(4) 0.4264(3) 0.0466(11) Uani 1 1 d .
H17A H -0.1894 0.4717 0.4140 0.070 Uiso 1 1 calc R
H17B H -0.0540 0.4223 0.4589 0.070 Uiso 1 1 calc R
H17C H -0.1677 0.3312 0.4715 0.070 Uiso 1 1 calc R
C18 C -0.2551(4) 0.2157(4) 0.3056(4) 0.0451(11) Uani 1 1 d .
H18A H -0.3280 0.2751 0.2842 0.068 Uiso 1 1 calc R
H18B H -0.2653 0.1926 0.3803 0.068 Uiso 1 1 calc R
H18C H -0.2536 0.1405 0.2731 0.068 Uiso 1 1 calc R
C19 C -0.0980(5) 0.2158(5) 0.0900(4) 0.0537(13) Uani 1 1 d .
H19A H -0.1575 0.2756 0.0506 0.081 Uiso 1 1 calc R
H19B H -0.1416 0.1404 0.1186 0.081 Uiso 1 1 calc R
H19C H -0.0209 0.1931 0.0449 0.081 Uiso 1 1 calc R
C20 C 0.1302(4) 0.3986(4) 0.0750(3) 0.0479(12) Uani 1 1 d .
H20A H 0.0880 0.4721 0.0349 0.072 Uiso 1 1 calc R
H20B H 0.1496 0.3310 0.0331 0.072 Uiso 1 1 calc R
H20C H 0.2111 0.4204 0.0962 0.072 Uiso 1 1 calc R
C21 C 0.2879(4) 0.2680(4) 0.4993(3) 0.0344(8) Uani 1 1 d .
H21A H 0.3016 0.1827 0.5378 0.041 Uiso 1 1 calc R
H21B H 0.2089 0.3114 0.5311 0.041 Uiso 1 1 calc R
C22 C 0.4054(4) 0.3408(4) 0.4992(4) 0.0429(10) Uani 1 1 d .
H22A H 0.3925 0.3933 0.5548 0.051 Uiso 1 1 calc R
H22B H 0.4851 0.2835 0.5077 0.051 Uiso 1 1 calc R
C23 C 0.4130(4) 0.4207(4) 0.3954(3) 0.0385(9) Uani 1 1 d .
H23A H 0.5019 0.4453 0.3736 0.046 Uiso 1 1 calc R
H23B H 0.3516 0.4968 0.3947 0.046 Uiso 1 1 calc R
C24 C 0.3747(4) 0.3327(4) 0.3288(3) 0.0345(8) Uani 1 1 d .
H24A H 0.3397 0.3801 0.2663 0.041 Uiso 1 1 calc R
H24B H 0.4502 0.2756 0.3081 0.041 Uiso 1 1 calc R
C25 C 0.3375(5) 0.3266(6) 0.8100(4) 0.0579(13) Uani 1 1 d .
C26 C 0.4557(5) 0.2582(5) 0.8236(4) 0.0559(13) Uani 1 1 d .
H26A H 0.4697 0.1748 0.8089 0.067 Uiso 1 1 calc R
C27 C 0.5551(7) 0.3132(6) 0.8594(5) 0.0732(17) Uani 1 1 d .
H27A H 0.6373 0.2673 0.8660 0.088 Uiso 1 1 calc R
C28 C 0.5357(7) 0.4295(8) 0.8844(5) 0.090(2) Uani 1 1 d .
H28A H 0.6020 0.4651 0.9108 0.109 Uiso 1 1 calc R
C29 C 0.4154(8) 0.4966(6) 0.8706(5) 0.0802(19) Uani 1 1 d .
H29A H 0.4003 0.5791 0.8873 0.096 Uiso 1 1 calc R
C30 C 0.3185(6) 0.4458(5) 0.8333(4) 0.0638(16) Uani 1 1 d .
H30A H 0.2379 0.4938 0.8236 0.077 Uiso 1 1 calc R
C31 C 0.2328(7) 0.2732(8) 0.7761(5) 0.096(3) Uani 1 1 d .
H31A H 0.1574 0.3352 0.7716 0.145 Uiso 1 1 calc R
H31B H 0.2098 0.1996 0.8249 0.145 Uiso 1 1 calc R
H31C H 0.2596 0.2485 0.7084 0.145 Uiso 1 1 calc R

loop_
_atom_site_aniso_label
_atom_site_aniso_U_11
_atom_site_aniso_U_22
_atom_site_aniso_U_33
_atom_site_aniso_U_23
_atom_site_aniso_U_13
_atom_site_aniso_U_12
La1 0.01768(10) 0.01781(10) 0.01715(10) -0.00012(6) -0.00173(7) -0.00567(6)
Se1 0.02912(19) 0.0372(2) 0.02183(18) 0.00224(14) -0.00305(14) -0.01739(15)
O1 0.0268(12) 0.0294(12) 0.0257(13) -0.0038(10) -0.0039(10) -0.0123(10)
C1 0.0228(16) 0.0223(15) 0.0278(18) -0.0055(13) -0.0023(13) -0.0016(12)
C2 0.0311(18) 0.0196(15) 0.0254(17) -0.0026(13) -0.0037(14) -0.0007(13)
C3 0.0287(17) 0.0231(16) 0.0274(18) -0.0070(13) -0.0022(14) -0.0065(13)
C4 0.0295(17) 0.0249(16) 0.0211(17) -0.0052(13) 0.0009(14) -0.0034(13)
C5 0.0237(16) 0.0271(16) 0.0240(17) -0.0036(13) 0.0040(13) -0.0046(13)
C6 0.0312(19) 0.0312(19) 0.038(2) -0.0035(16) -0.0142(16) 0.0015(15)
C7 0.043(2) 0.0245(17) 0.0297(19) 0.0016(14) -0.0022(16) -0.0043(15)
C8 0.044(2) 0.0319(19) 0.036(2) -0.0058(16) -0.0084(18) -0.0135(16)
C9 0.047(2) 0.041(2) 0.0203(18) -0.0006(16) -0.0004(16) -0.0033(18)
C10 0.034(2) 0.038(2) 0.032(2) -0.0059(16) 0.0066(16) -0.0121(16)
C11 0.0259(17) 0.0187(15) 0.036(2) 0.0041(14) -0.0079(15) -0.0040(12)
C12 0.0311(18) 0.0189(15) 0.0274(18) 0.0002(13) 0.0000(14) -0.0002(13)
C13 0.0224(16) 0.0228(16) 0.039(2) 0.0015(14) -0.0067(15) -0.0007(13)
C14 0.0303(18) 0.0328(19) 0.032(2) -0.0046(15) -0.0147(15) 0.0024(14)
C15 0.0280(18) 0.0302(18) 0.0247(18) 0.0092(14) -0.0013(14) 0.0026(14)
C16 0.044(2) 0.0217(18) 0.077(3) 0.0028(19) -0.017(2) -0.0077(16)
C17 0.067(3) 0.030(2) 0.037(2) -0.0023(17) 0.010(2) 0.0013(19)
C18 0.0233(19) 0.037(2) 0.072(3) 0.007(2) -0.0077(19) -0.0075(16)
C19 0.054(3) 0.059(3) 0.056(3) -0.025(2) -0.032(2) 0.013(2)
C20 0.044(2) 0.051(3) 0.036(2) 0.016(2) 0.0123(19) 0.004(2)
C21 0.038(2) 0.037(2) 0.032(2) -0.0057(16) -0.0070(16) -0.0140(16)
C22 0.044(2) 0.045(2) 0.046(3) -0.0080(19) -0.017(2) -0.0203(19)
C23 0.037(2) 0.034(2) 0.047(2) -0.0057(18) -0.0038(18) -0.0170(16)
C24 0.0283(18) 0.036(2) 0.041(2) -0.0056(17) 0.0002(16) -0.0144(15)
C25 0.052(3) 0.081(4) 0.036(3) 0.008(2) 0.002(2) -0.013(3)
C26 0.048(3) 0.066(3) 0.043(3) 0.002(2) 0.004(2) 0.019(2)
C27 0.084(4) 0.076(4) 0.049(3) 0.000(3) 0.019(3) -0.003(3)
C28 0.086(5) 0.131(7) 0.058(4) 0.000(4) 0.011(4) -0.066(5)
C29 0.104(6) 0.063(4) 0.066(4) 0.004(3) 0.020(4) -0.022(4)
C30 0.092(4) 0.037(3) 0.047(3) 0.010(2) 0.025(3) 0.008(3)
C31 0.083(5) 0.171(8) 0.036(3) 0.015(4) -0.010(3) -0.060(5)

loop_
_atom_type_symbol
_atom_type_description
_atom_type_scat_dispersion_real
_atom_type_scat_dispersion_imag
_atom_type_scat_source
C C 0.0033 0.0016 'International Tables Vol C Tables 4.2.6.8 and 6.1.1.4'
H H 0.0000 0.0000 'International Tables Vol C Tables 4.2.6.8 and 6.1.1.4'
O O 0.0106 0.0060 'International Tables Vol C Tables 4.2.6.8 and 6.1.1.4'
Se Se -0.0929 2.2259 'International Tables Vol C Tables 4.2.6.8 and 6.1.1.4'
La La -0.2871 2.4523 'International Tables Vol C Tables 4.2.6.8 and 6.1.1.4'

loop_
_geom_angle_atom_site_label_1
_geom_angle_atom_site_label_2
_geom_angle_atom_site_label_3
_geom_angle
_geom_angle_site_symmetry_1
_geom_angle_site_symmetry_3
Cnt1 La1 Cnt2 129.7 . .
Cnt1 La1 O1 99.3 . .
Cnt2 La1 O1 99.7 . .
Cnt1 La1 Se1 110.3 . .
Cnt2 La1 Se1 119.0 . .
Cnt1 La1 Se1 102.3 . 2_556
Cnt2 La1 Se1 105.3 . 2_556
La1 Se1 La1 135.460(12) . 2_556
O1 La1 C3 124.39(9) . .
O1 La1 C2 102.19(9) . .
C3 La1 C2 29.21(10) . .
O1 La1 C14 120.92(9) . .
C3 La1 C14 95.77(11) . .
C2 La1 C14 124.97(11) . .
O1 La1 C13 117.40(9) . .
C3 La1 C13 114.37(10) . .
C2 La1 C13 140.34(10) . .
C14 La1 C13 29.06(11) . .
O1 La1 C1 77.00(9) . .
C3 La1 C1 47.80(10) . .
C2 La1 C1 28.87(10) . .
C14 La1 C1 130.88(11) . .
C13 La1 C1 158.76(11) . .
O1 La1 C12 89.26(9) . .
C3 La1 C12 141.66(10) . .
C2 La1 C12 168.48(10) . .
C14 La1 C12 47.16(11) . .
C13 La1 C12 28.36(10) . .
C1 La1 C12 161.16(10) . .
O1 La1 C15 93.76(10) . .
C3 La1 C15 106.91(11) . .
C2 La1 C15 131.91(11) . .
C14 La1 C15 28.76(11) . .
C13 La1 C15 47.45(10) . .
C1 La1 C15 120.17(10) . .
C12 La1 C15 47.06(10) . .
O1 La1 C11 75.29(9) . .
C3 La1 C11 135.28(11) . .
C2 La1 C11 156.69(11) . .
C14 La1 C11 47.02(10) . .
C13 La1 C11 46.94(10) . .
C1 La1 C11 133.23(10) . .
C12 La1 C11 28.43(10) . .
C15 La1 C11 28.43(11) . .
O1 La1 C4 109.76(9) . .
C3 La1 C4 28.60(10) . .
C2 La1 C4 47.25(10) . .
C14 La1 C4 84.64(11) . .
C13 La1 C4 111.63(11) . .
C1 La1 C4 47.14(10) . .
C12 La1 C4 129.84(10) . .
C15 La1 C4 84.66(10) . .
C11 La1 C4 111.06(10) . .
O1 La1 C5 81.75(9) . .
C3 La1 C5 47.43(10) . .
C2 La1 C5 47.24(10) . .
C14 La1 C5 104.09(11) . .
C13 La1 C5 133.14(11) . .
C1 La1 C5 28.51(10) . .
C12 La1 C5 137.55(10) . .
C15 La1 C5 92.02(10) . .
C11 La1 C5 110.02(10) . .
C4 La1 C5 28.58(10) . .
O1 La1 Se1 78.50(5) . .
C3 La1 Se1 108.21(7) . .
C2 La1 Se1 86.12(7) . .
C14 La1 Se1 131.85(8) . .
C13 La1 Se1 103.21(8) . .
C1 La1 Se1 94.72(7) . .
C12 La1 Se1 95.10(7) . .
C15 La1 Se1 141.81(8) . .
C11 La1 Se1 115.41(8) . .
C4 La1 Se1 133.29(7) . .
C5 La1 Se1 123.04(7) . .
O1 La1 Se1 122.98(5) . 2_556
C3 La1 Se1 83.74(7) . 2_556
C2 La1 Se1 79.89(7) . 2_556
C14 La1 Se1 100.46(8) . 2_556
C13 La1 Se1 80.59(7) . 2_556
C1 La1 Se1 105.32(7) . 2_556
C12 La1 Se1 92.93(7) . 2_556
C15 La1 Se1 127.19(7) . 2_556
C11 La1 Se1 121.34(7) . 2_556
C4 La1 Se1 111.64(7) . 2_556
C5 La1 Se1 126.59(7) . 2_556
Se1 La1 Se1 44.540(12) . 2_556
Se1 Se1 La1 68.255(16) 2_556 .
Se1 Se1 La1 67.206(16) 2_556 2_556
C24 O1 C21 108.9(3) . .
C24 O1 La1 122.9(2) . .
C21 O1 La1 128.1(2) . .
C2 C1 C5 108.1(3) . .
C2 C1 C6 124.7(3) . .
C5 C1 C6 127.0(3) . .
C2 C1 La1 74.02(19) . .
C5 C1 La1 77.61(19) . .
C6 C1 La1 118.8(2) . .
C1 C2 C3 108.3(3) . .
C1 C2 C7 124.9(3) . .
C3 C2 C7 126.4(3) . .
C1 C2 La1 77.11(19) . .
C3 C2 La1 75.33(19) . .
C7 C2 La1 119.8(2) . .
C4 C3 C2 107.8(3) . .
C4 C3 C8 126.3(3) . .
C2 C3 C8 125.5(3) . .
C4 C3 La1 78.5(2) . .
C2 C3 La1 75.46(19) . .
C8 C3 La1 117.3(2) . .
C3 C4 C5 108.3(3) . .
C3 C4 C9 125.2(3) . .
C5 C4 C9 124.9(3) . .
C3 C4 La1 72.9(2) . .
C5 C4 La1 76.35(19) . .
C9 C4 La1 128.3(2) . .
C1 C5 C4 107.5(3) . .
C1 C5 C10 127.5(3) . .
C4 C5 C10 123.4(3) . .
C1 C5 La1 73.88(19) . .
C4 C5 La1 75.07(19) . .
C10 C5 La1 128.5(2) . .
C12 C11 C15 108.4(3) . .
C12 C11 C16 123.4(4) . .
C15 C11 C16 127.3(4) . .
C12 C11 La1 75.35(18) . .
C15 C11 La1 75.39(19) . .
C16 C11 La1 124.2(2) . .
C13 C12 C11 108.4(3) . .
C13 C12 C17 127.4(4) . .
C11 C12 C17 123.6(4) . .
C13 C12 La1 75.06(19) . .
C11 C12 La1 76.22(19) . .
C17 C12 La1 121.6(2) . .
C12 C13 C14 107.7(3) . .
C12 C13 C18 127.2(4) . .
C14 C13 C18 124.4(4) . .
C12 C13 La1 76.6(2) . .
C14 C13 La1 75.12(19) . .
C18 C13 La1 121.6(2) . .
C15 C14 C13 107.9(3) . .
C15 C14 C19 126.5(4) . .
C13 C14 C19 124.7(4) . .
C15 C14 La1 76.76(19) . .
C13 C14 La1 75.82(19) . .
C19 C14 La1 122.1(3) . .
C11 C15 C14 107.5(3) . .
C11 C15 C20 124.7(4) . .
C14 C15 C20 127.3(4) . .
C11 C15 La1 76.18(19) . .
C14 C15 La1 74.48(19) . .
C20 C15 La1 122.0(2) . .
O1 C21 C22 105.5(3) . .
C23 C22 C21 103.6(3) . .
C22 C23 C24 101.5(3) . .
O1 C24 C23 105.3(3) . .
C30 C25 C26 119.3(6) . .
C30 C25 C31 119.3(6) . .
C26 C25 C31 121.3(6) . .
C25 C26 C27 119.6(6) . .
C28 C27 C26 121.2(7) . .
C27 C28 C29 118.2(7) . .
C30 C29 C28 121.4(7) . .
C25 C30 C29 120.2(6) . .

loop_
_geom_bond_atom_site_label_1
_geom_bond_atom_site_label_2
_geom_bond_distance
_geom_bond_site_symmetry_2
Cnt1 La1 2.583 .
Cnt2 La1 2.594 .
La1 O1 2.600(2) .
La1 C3 2.810(3) .
La1 C2 2.811(3) .
La1 C14 2.837(3) .
La1 C13 2.846(3) .
La1 C1 2.850(3) .
La1 C12 2.866(3) .
La1 C15 2.867(3) .
La1 C11 2.877(3) .
La1 C4 2.881(3) .
La1 C5 2.898(3) .
La1 Se1 3.1143(4) .
La1 Se1 3.1377(4) 2_556
Se1 Se1 2.3694(7) 2_556
Se1 La1 3.1377(4) 2_556
O1 C24 1.453(4) .
O1 C21 1.456(4) .
C1 C2 1.412(5) .
C1 C5 1.416(5) .
C1 C6 1.510(5) .
C2 C3 1.417(5) .
C2 C7 1.505(5) .
C3 C4 1.407(5) .
C3 C8 1.500(5) .
C4 C5 1.427(5) .
C4 C9 1.508(5) .
C5 C10 1.515(5) .
C11 C12 1.410(5) .
C11 C15 1.411(5) .
C11 C16 1.510(5) .
C12 C13 1.399(5) .
C12 C17 1.508(5) .
C13 C14 1.426(5) .
C13 C18 1.502(5) .
C14 C15 1.417(5) .
C14 C19 1.507(6) .
C15 C20 1.505(5) .
C21 C22 1.525(5) .
C22 C23 1.508(6) .
C23 C24 1.510(5) .
C25 C30 1.367(8) .
C25 C26 1.384(7) .
C25 C31 1.434(8) .
C26 C27 1.409(9) .
C27 C28 1.345(10) .
C28 C29 1.398(10) .
C29 C30 1.372(10) .
